data_1544435
loop_
_publ_author_name
'Matsushima, Y.'
'Ishizawa, N.'
'Wakiya, N.'
'Mizutani, N.'

_publ_section_title
;
 Structural study of PbZn1/3Nb2/3O3 by single crystal X-ray diffraction an
 EXAFS
;
_journal_name_full 'Journal of the Ceramic Society of Japan'
_journal_page_first 617
_journal_page_last 622
_journal_volume 108
_journal_year 2000
_chemical_formula_sum 'Nb0.667 O3 Pb Zn0.333'
_chemical_name_common PbZn0.333Nb0.667O3
_space_group_crystal_system trigonal
_space_group_IT_number 160
_space_group_name_Hall 'R 3 -2"'
_space_group_name_H-M_alt 'R 3 m :H'
_cell_angle_alpha 90
_cell_angle_beta 90
_cell_angle_gamma 120
_cell_formula_units_Z 3
_cell_length_a 5.7411(6)
_cell_length_b 5.7411(6)
_cell_length_c 7.0440(7)
_cell_volume 201.07(4)
_cod_data_source_file PbZn0.333Nb0.067O3.cif
_cod_data_source_block PbZn0.333Nb0.667O3
_cod_depositor_comments
;
 Updating space group information.

 Antanas Vaitkus,
 2018-07-04
;
_cod_original_sg_symbol_H-M 'R 3 m'
_cod_original_formula_sum 'Pb Zn0.333 Nb0.667 O3'
_cod_database_code 1544435

loop_
_space_group_symop_id
_space_group_symop_operation_xyz
1 'x, y, z'
2 '-y, x-y, z'
3 '-x+y, -x, z'
4 '-y, -x, z'
5 '-x+y, y, z'
6 'x, x-y, z'
7 'x+2/3, y+1/3, z+1/3'
8 '-y+2/3, x-y+1/3, z+1/3'
9 '-x+y+2/3, -x+1/3, z+1/3'
10 '-y+2/3, -x+1/3, z+1/3'
11 '-x+y+2/3, y+1/3, z+1/3'
12 'x+2/3, x-y+1/3, z+1/3'
13 'x+1/3, y+2/3, z+2/3'
14 '-y+1/3, x-y+2/3, z+2/3'
15 '-x+y+1/3, -x+2/3, z+2/3'
16 '-y+1/3, -x+2/3, z+2/3'
17 '-x+y+1/3, y+2/3, z+2/3'
18 'x+1/3, x-y+2/3, z+2/3'

loop_
_atom_site_label
_atom_site_occupancy
_atom_site_fract_x
_atom_site_fract_y
_atom_site_fract_z
_atom_site_adp_type
_atom_site_U_iso_or_equiv
_atom_site_type_symbol
Pb 0.3330 -0.0222(4) 0.0222(4) 0.538(2) Uiso 0.030178 Pb
ZnNb 0.6667 0.000000 0.000000 0.017(2) Uiso 0.008767 Nb
ZnNb 0.3333 0.000000 0.000000 0.017(2) Uiso 0.008767 Zn
O 1.0 0.336(2) 0.168(2) 0.167(2) Uiso 0.026333 O

loop_
_atom_site_aniso_label
_atom_site_aniso_U_11
_atom_site_aniso_U_22
_atom_site_aniso_U_33
_atom_site_aniso_U_12
_atom_site_aniso_U_13
_atom_site_aniso_U_23
Pb 0.02500 0.02500 0.04400 0.01510 0.00580 -0.00580
ZnNb 0.01040 0.01040 0.00550 0.00520 0.00000 0.00000
ZnNb 0.01040 0.01040 0.00550 0.00520 0.00000 0.00000
O 0.01600 0.03100 0.02700 0.00800 -0.00600 -0.00300
